data_1557037
loop_
_publ_author_name
'Mondal, Arunendu'
'Chaudhuri, Siddhartha'
'Ghosh, Ashutosh'
'Laskar, Inamur Rahaman'
'Chaudhuri, Nirmalendu Ray'

_publ_section_title
;
 Synthesis, Characterization and Thermal Studies of
 Bis(2-aminoethyl)methylamine(medien) Complexes of Cadmium(II). Single
 Crystal Structure of Cd(medien)I2
;
_journal_name_full 'Acta Chemica Scandinavica'
_journal_page_first 1202
_journal_page_last 1208
_journal_paper_doi 10.3891/acta.chem.scand.52-1202
_journal_volume 52
_journal_year 1998
_chemical_formula_sum 'C5 H15 Cd I2 N3'
_chemical_formula_weight 483.4
_space_group_IT_number 14
_space_group_name_Hall '-P 2yn'
_space_group_name_H-M_alt 'P 1 21/n 1'
_symmetry_cell_setting monoclinic
_symmetry_Int_Tables_number 14
_symmetry_space_group_name_Hall '-P 2yn'
_symmetry_space_group_name_H-M 'P 1 21/n 1'
_cell_angle_alpha 90.
_cell_angle_beta 101.448(6)
_cell_angle_gamma 90.
_cell_formula_units_Z 4
_cell_length_a 7.8814(6)
_cell_length_b 10.0188(5)
_cell_length_c 16.1304(12)
_cell_volume 1248.35(15)
_diffrn_ambient_temperature 293
_diffrn_radiation_probe x-ray
_diffrn_radiation_type MoK\a
_diffrn_radiation_wavelength 0.71073
_exptl_absorpt_coefficient_mu 6.654
_exptl_crystal_density_diffrn 2.572
_exptl_crystal_F_000 880
_refine_ls_goodness_of_fit_ref 1.095
_refine_ls_number_reflns 1927
_refine_ls_R_factor_gt 0.0376
_refine_ls_wR_factor_gt 0.1087
_cod_data_source_file Acta-Chem-Scand-1998-52-1202.cif
_cod_data_source_block 1
_cod_original_sg_symbol_H-M 'P 21/n'
_cod_original_formula_sum 'C5 H15 Cd N3 I2'
_cod_database_code 1557037

loop_
_space_group_symop_id
_space_group_symop_operation_xyz
1 x,y,z
2 1/2-x,1/2+y,1/2-z
3 -x,-y,-z
4 1/2+x,1/2-y,1/2+z

loop_
_atom_site_label
_atom_site_type_symbol
_atom_site_thermal_displace_type
_atom_site_fract_x
_atom_site_fract_y
_atom_site_fract_z
_atom_site_occupancy
_atom_site_U_iso_or_equiv
_atom_site_calc_flag
_atom_site_refinement_flags
_atom_site_disorder_assembly
_atom_site_disorder_group
I1 I Uiso 0.21400(10) 0.16750(10) 0.08850(10) 1.000 0.0550(10) . . . .
I2 I Uiso 0.65000(10) -0.08510(10) 0.20450(10) 1.000 0.0480(10) . . . .
Cd Cd Uiso 0.31890(10) -0.10950(10) 0.11330(10) 1.000 0.0380(10) . . . .
N1 N Uiso 0.2743(11) -0.1512(8) -0.0287(5) 1.000 0.056(2) . . . .
N4 N Uiso 0.2990(8) -0.3569(6) 0.1004(4) 1.000 0.0390(10) . . . .
N8 N Uiso 0.1090(10) -0.1726(7) 0.1853(5) 1.000 0.050(2) . . . .
C2 C Uiso 0.3072(15) -0.2923(11) -0.0456(6) 1.000 0.066(3) . . . .
C3 C Uiso 0.2271(12) -0.3812(9) 0.0100(5) 1.000 0.051(2) . . . .
C5 C Uiso 0.4675(13) -0.4240(10) 0.1282(8) 1.000 0.076(3) . . . .
C6 C Uiso 0.1768(13) -0.4006(8) 0.1540(6) 1.000 0.055(2) . . . .
C7 C Uiso 0.0356(11) -0.3018(9) 0.1555(6) 1.000 0.051(2) . . . .

loop_
_atom_type_symbol
_atom_type_description
_atom_type_scat_dispersion_real
_atom_type_scat_dispersion_imag
_atom_type_scat_source
C C 0.0033 0.0016 ' International Tables Vol C Tables 4.2.6.8 and 6.1.1.4'
Cd Cd -0.8075 1.2024 ' International Tables Vol C Tables 4.2.6.8 and 6.1.1.4'
I I -0.4742 1.8119 ' International Tables Vol C Tables 4.2.6.8 and 6.1.1.4'
N N 0.0061 0.0033 ' International Tables Vol C Tables 4.2.6.8 and 6.1.1.4'

loop_
_geom_angle_atom_site_label_1
_geom_angle_atom_site_label_2
_geom_angle_atom_site_label_3
_geom_angle
_geom_angle_site_symmetry_1
_geom_angle_site_symmetry_2
_geom_angle_site_symmetry_3
_geom_angle_publ_flag
I1 Cd I2 101.75(4) . . . yes
I1 Cd N1 93.1(2) . . . yes
I1 Cd N4 158.35(16) . . . yes
I1 Cd N8 96.85(18) . . . yes
I2 Cd N1 119.7(2) . . . yes
I2 Cd N4 99.86(15) . . . yes
I2 Cd N8 117.3(2) . . . yes
N1 Cd N4 74.9(3) . . . yes
N1 Cd N8 118.3(3) . . . yes
N4 Cd N8 74.2(2) . . . yes
Cd N1 C2 111.3(6) . . . yes
Cd N4 C3 104.6(5) . . . yes
Cd N4 C5 113.0(5) . . . yes
Cd N4 C6 106.4(4) . . . yes
C3 N4 C5 111.8(7) . . . yes
C3 N4 C6 111.2(7) . . . yes
C5 N4 C6 109.7(7) . . . yes
Cd N8 C7 110.9(6) . . . yes
N1 C2 C3 110.6(8) . . . yes
N4 C3 C2 111.8(7) . . . yes
N4 C6 C7 112.7(7) . . . yes
N8 C7 C6 110.2(7) . . . yes

loop_
_geom_bond_atom_site_label_1
_geom_bond_atom_site_label_2
_geom_bond_distance
_geom_bond_site_symmetry_1
_geom_bond_site_symmetry_2
_geom_bond_publ_flag
I1 Cd 2.9007(14) . . yes
I2 Cd 2.7404(16) . . yes
Cd N1 2.286(8) . . yes
Cd N4 2.490(6) . . yes
Cd N8 2.291(8) . . yes
N1 C2 1.472(14) . . yes
N4 C3 1.476(10) . . yes
N4 C5 1.477(12) . . yes
N4 C6 1.482(12) . . yes
N8 C7 1.460(12) . . yes
C2 C3 1.490(14) . . no
C6 C7 1.493(13) . . no

loop_
_geom_torsion_atom_site_label_1
_geom_torsion_atom_site_label_2
_geom_torsion_atom_site_label_3
_geom_torsion_atom_site_label_4
_geom_torsion
_geom_torsion_site_symmetry_1
_geom_torsion_site_symmetry_2
_geom_torsion_site_symmetry_3
_geom_torsion_site_symmetry_4
_geom_torsion_publ_flag
I1 Cd N1 C2 -177.4(7) . . . . no
I2 Cd N1 C2 77.3(7) . . . . no
N4 Cd N1 C2 -15.6(7) . . . . no
N8 Cd N1 C2 -77.9(7) . . . . no
I1 Cd N4 C3 44.2(7) . . . . no
I1 Cd N4 C5 166.0(6) . . . . no
I1 Cd N4 C6 -73.6(7) . . . . no
I2 Cd N4 C3 -132.2(5) . . . . no
I2 Cd N4 C5 -10.4(6) . . . . no
I2 Cd N4 C6 110.1(5) . . . . no
N1 Cd N4 C3 -13.9(5) . . . . no
N1 Cd N4 C5 107.9(7) . . . . no
N1 Cd N4 C6 -131.7(6) . . . . no
N8 Cd N4 C3 112.1(5) . . . . no
N8 Cd N4 C5 -126.2(7) . . . . no
N8 Cd N4 C6 -5.7(5) . . . . no
I1 Cd N8 C7 136.9(5) . . . . no
I2 Cd N8 C7 -116.1(5) . . . . no
N1 Cd N8 C7 39.6(7) . . . . no
N4 Cd N8 C7 -23.0(5) . . . . no
Cd N1 C2 C3 44.5(10) . . . . no
Cd N4 C3 C2 42.3(8) . . . . no
C5 N4 C3 C2 -80.3(9) . . . . no
C6 N4 C3 C2 156.7(8) . . . . no
Cd N4 C6 C7 33.7(8) . . . . no
C3 N4 C6 C7 -79.6(9) . . . . no
C5 N4 C6 C7 156.3(8) . . . . no
Cd N8 C7 C6 50.0(8) . . . . no
N1 C2 C3 N4 -60.8(10) . . . . no
N4 C6 C7 N8 -57.6(10) . . . . no
